data_1559164
loop_
_publ_author_name
'Turo-Cort\'es, Rub\'en'
'Bartual-Murgui, Carlos'
'Castells-Gil, Javier'
'Mu\~noz, Carmen'
'Mart\'i-Gastaldo, Carlos'
'Real Cabezos, Jos\'e Antonio A'

_publ_section_title
;
 Reversible guest-induced gate-opening with multiplex spin crossover
 responses in two-dimensional Hofmann Clathrates
;
_journal_name_full 'Chemical Science'
_journal_paper_doi 10.1039/D0SC04246C
_journal_year 2020
_chemical_formula_moiety 'C12 H10 Fe N10 Pt, 0.8(H2 O)'
_chemical_formula_sum 'C12 H11.6 Fe N10 O0.8 Pt'
_chemical_formula_weight 559.65
_space_group_crystal_system monoclinic
_space_group_IT_number 12
_space_group_name_Hall '-C 2y'
_space_group_name_H-M_alt 'C 1 2/m 1'
_atom_sites_solution_hydrogens mixed
_atom_sites_solution_primary dual
_audit_creation_date 2020-09-09
_audit_creation_method
;
Olex2 1.3
(compiled 2020.07.31 svn.rc2a77460 for OlexSys, GUI svn.r6145)
;
_audit_update_record
;
2020-09-17 deposited with the CCDC.	2020-09-22 downloaded from the CCDC.
;
_cell_angle_alpha 90
_cell_angle_beta 131.584(3)
_cell_angle_gamma 90
_cell_formula_units_Z 4
_cell_length_a 21.488(3)
_cell_length_b 7.1993(8)
_cell_length_c 14.6712(16)
_cell_measurement_reflns_used 6022
_cell_measurement_temperature 187(2)
_cell_measurement_theta_max 30.80
_cell_measurement_theta_min 2.53
_cell_volume 1697.6(4)
_computing_cell_refinement 'SAINT V8.38A (?, 2016)'
_computing_data_reduction 'SAINT V8.38A (?, 2016)'
_computing_molecular_graphics 'Olex2 1.3 (Dolomanov et al., 2009)'
_computing_publication_material 'Olex2 1.3 (Dolomanov et al., 2009)'
_computing_structure_refinement 'SHELXL 2018/3 (Sheldrick, 2015)'
_computing_structure_solution 'SHELXT 2018/2 (Sheldrick, 2018)'
_diffrn_ambient_temperature 186.99
_diffrn_measured_fraction_theta_full 0.997
_diffrn_measured_fraction_theta_max 0.969
_diffrn_measurement_device_type 'Bruker APEX-II CCD'
_diffrn_measurement_method '\f and \w scans'
_diffrn_radiation_type MoK\a
_diffrn_radiation_wavelength 0.71073
_diffrn_reflns_av_R_equivalents 0.0843
_diffrn_reflns_av_unetI/netI 0.0666
_diffrn_reflns_Laue_measured_fraction_full 0.997
_diffrn_reflns_Laue_measured_fraction_max 0.969
_diffrn_reflns_limit_h_max 30
_diffrn_reflns_limit_h_min -30
_diffrn_reflns_limit_k_max 10
_diffrn_reflns_limit_k_min -10
_diffrn_reflns_limit_l_max 19
_diffrn_reflns_limit_l_min -21
_diffrn_reflns_number 14692
_diffrn_reflns_point_group_measured_fraction_full 0.997
_diffrn_reflns_point_group_measured_fraction_max 0.969
_diffrn_reflns_theta_full 25.242
_diffrn_reflns_theta_max 31.216
_diffrn_reflns_theta_min 2.534
_exptl_absorpt_coefficient_mu 9.109
_exptl_absorpt_correction_T_max 0.7462
_exptl_absorpt_correction_T_min 0.4109
_exptl_absorpt_correction_type multi-scan
_exptl_absorpt_process_details
'SADABS-2016/2 (Bruker,2016/2) was used for absorption correction. wR2(int) was 0.1298 before and 0.0847 after correction. The Ratio of minimum to maximum transmission is 0.5507. The \l/2 correction factor is Not present.'
_exptl_crystal_colour orange
_exptl_crystal_colour_primary orange
_exptl_crystal_density_diffrn 2.190
_exptl_crystal_description plate
_exptl_crystal_F_000 1056
_exptl_crystal_size_max 0.18
_exptl_crystal_size_mid 0.18
_exptl_crystal_size_min 0.1
_refine_diff_density_max 12.343
_refine_diff_density_min -5.083
_refine_diff_density_rms 0.421
_refine_ls_extinction_method none
_refine_ls_goodness_of_fit_ref 1.142
_refine_ls_hydrogen_treatment mixed
_refine_ls_matrix_type full
_refine_ls_number_parameters 155
_refine_ls_number_reflns 2871
_refine_ls_number_restraints 11
_refine_ls_restrained_S_all 1.139
_refine_ls_R_factor_all 0.0935
_refine_ls_R_factor_gt 0.0737
_refine_ls_shift/su_max 0.002
_refine_ls_shift/su_mean 0.000
_refine_ls_structure_factor_coef Fsqd
_refine_ls_weighting_details 'w=1/[\s^2^(Fo^2^)+(0.0265P)^2^+170.7754P] where P=(Fo^2^+2Fc^2^)/3'
_refine_ls_weighting_scheme calc
_refine_ls_wR_factor_gt 0.1674
_refine_ls_wR_factor_ref 0.1783
_reflns_Friedel_coverage 0.000
_reflns_number_gt 2407
_reflns_number_total 2871
_reflns_threshold_expression 'I > 2\s(I)'
_cod_data_source_file d0sc04246c2.cif
_cod_data_source_block mo_rt327_5apmdpth2o_187k_0m
_cod_original_cell_volume 1697.6(3)
_cod_original_formula_sum 'C12 H11.60 Fe N10 O0.80 Pt'
_cod_database_code 1559164
_shelx_shelxl_version_number 2018/3
_shelx_space_group_comment
;
The symmetry employed for this shelxl refinement is uniquely defined
by the following loop, which should always be used as a source of
symmetry information in preference to the above space-group names.
They are only intended as comments.
;
_shelx_estimated_absorpt_t_max 0.463
_shelx_estimated_absorpt_t_min 0.291
_olex2_refinement_description
;
1. Fixed Uiso
 At 1.2 times of:
  All C(H) groups
 At 1.5 times of:
  All N(H,H) groups, All O(H,H) groups
2. Restrained distances
 H8B-N8
 0.9 with sigma of 0.001
 N8-H8A
 0.9 with sigma of 0.001
 N3-H3B
 0.9 with sigma of 0.001
 N3-H3A
 0.9 with sigma of 0.001
 O1-H1A
 0.9 with sigma of 0.0001
 H1B-O1
 0.9 with sigma of 0.0001
 H8A-O1
 2.18 with sigma of 0.0001
 H8B-H8A
 1.5 with sigma of 0.0001
 H3B-H3A
 1.5 with sigma of 0.001
 H3A-N7_$1
 2.18 with sigma of 0.001
 H1B-H1A
 1.45 with sigma of 0.0001
3. Others
 Fixed Sof: O1(0.4) H1A(0.4) H1B(0.4) H3B(0.5) H8B(0.5)
4.a Aromatic/amide H refined with riding coordinates:
 C1(H1), C3(H3), C4(H4), C7(H7), C9(H9), C10(H10)
;
_olex2_submission_special_instructions 'No special instructions were received'

loop_
_space_group_symop_operation_xyz
'x, y, z'
'-x, y, -z'
'x+1/2, y+1/2, z'
'-x+1/2, y+1/2, -z'
'-x, -y, -z'
'x, -y, z'
'-x+1/2, -y+1/2, -z'
'x+1/2, -y+1/2, z'

loop_
_atom_site_label
_atom_site_type_symbol
_atom_site_fract_x
_atom_site_fract_y
_atom_site_fract_z
_atom_site_U_iso_or_equiv
_atom_site_adp_type
_atom_site_occupancy
_atom_site_site_symmetry_order
_atom_site_calc_flag
_atom_site_refinement_flags_posn
_atom_site_refinement_flags_adp
_atom_site_refinement_flags_occupancy
_atom_site_disorder_assembly
_atom_site_disorder_group
Pt1 Pt 0.51405(4) 0.500000 0.76973(6) 0.01907(18) Uani 1 2 d S T P . .
Fe1 Fe 0.500000 1.000000 1.000000 0.0177(6) Uani 1 4 d S T P . .
Fe2 Fe 0.500000 0.000000 0.500000 0.0181(6) Uani 1 4 d S T P . .
O1 O 0.23469(13) 0.1277(4) 0.01888(17) 0.063(9) Uiso 0.4 1 d D . P A -1
H1A H 0.2583(5) 0.0204(4) 0.0598(3) 0.095 Uiso 0.4 1 d D U P B -1
H1B H 0.2262(2) 0.1198(9) -0.04985(17) 0.095 Uiso 0.4 1 d D U P C -1
N1 N 0.3749(11) 1.000000 0.8793(16) 0.031(3) Uani 1 2 d S T P . .
N2 N 0.2529(13) 1.000000 0.851(2) 0.056(5) Uani 1 2 d S T P . .
N3 N 0.1974(8) 1.000000 0.5634(14) 0.050(5) Uani 1 2 d DS T P . .
H3A H 0.2374(8) 1.000000 0.5594(14) 0.076 Uiso 1 2 d DS U P . .
H3B H 0.1501(13) 1.055(7) 0.499(3) 0.076 Uiso 0.5 1 d D U P . .
N4 N 0.5021(7) 0.8083(13) 0.9089(9) 0.026(2) Uani 1 1 d . . . . .
N5 N 0.5213(8) 0.2046(15) 0.6205(11) 0.035(3) Uani 1 1 d . . . . .
N6 N 0.3689(11) 0.000000 0.4179(15) 0.032(3) Uani 1 2 d S T P . .
N7 N 0.2711(10) 0.000000 0.4482(14) 0.051(5) Uani 1 2 d S T P . .
N8 N 0.1665(6) 0.000000 0.1299(7) 0.068(7) Uani 1 2 d DS T P . .
H8A H 0.17270(13) 0.000000 0.0750(2) 0.101 Uiso 1 2 d DS U P . .
H8B H 0.1453(2) 0.1072(8) 0.1307(3) 0.101 Uiso 0.5 1 d D U P . .
C1 C 0.3302(14) 1.000000 0.7628(19) 0.035(4) Uani 1 2 d S T P . .
H1 H 0.357532 1.000000 0.731934 0.042 Uiso 1 2 calc R U P . .
C2 C 0.2408(13) 1.000000 0.6777(18) 0.035(4) Uani 1 2 d S T P . .
C3 C 0.2013(16) 1.000000 0.730(2) 0.041(5) Uani 1 2 d S T P . .
H3 H 0.142635 1.000000 0.680784 0.050 Uiso 1 2 calc R U P . .
C4 C 0.3328(15) 1.000000 0.920(2) 0.040(5) Uani 1 2 d S T P . .
H4 H 0.365118 1.000000 1.005524 0.048 Uiso 1 2 calc R U P . .
C5 C 0.5062(7) 0.6955(15) 0.8570(10) 0.020(2) Uani 1 1 d . . . . .
C6 C 0.5197(8) 0.3100(16) 0.6782(11) 0.024(2) Uani 1 1 d . . . . .
C7 C 0.3075(18) 0.000000 0.303(2) 0.047(6) Uani 1 2 d S T P . .
H7 H 0.320729 0.000000 0.253227 0.056 Uiso 1 2 calc R U P . .
C8 C 0.2265(14) 0.000000 0.246(2) 0.043(5) Uani 1 2 d S T P . .
C9 C 0.2106(14) 0.000000 0.327(2) 0.040(5) Uani 1 2 d S T P . .
H9 H 0.154515 0.000000 0.293130 0.048 Uiso 1 2 calc R U P . .
C10 C 0.3487(14) 0.000000 0.490(2) 0.041(5) Uani 1 2 d S T P . .
H10 H 0.393344 0.000000 0.575363 0.049 Uiso 1 2 calc R U P . .

loop_
_atom_site_aniso_label
_atom_site_aniso_U_11
_atom_site_aniso_U_22
_atom_site_aniso_U_33
_atom_site_aniso_U_23
_atom_site_aniso_U_13
_atom_site_aniso_U_12
Pt1 0.0276(3) 0.0100(2) 0.0226(3) 0.000 0.0180(3) 0.000
Fe1 0.0305(17) 0.0065(11) 0.0230(15) 0.000 0.0207(14) 0.000
Fe2 0.0289(16) 0.0093(12) 0.0236(15) 0.000 0.0206(14) 0.000
N1 0.042(9) 0.021(7) 0.042(9) 0.000 0.033(8) 0.000
N2 0.045(12) 0.060(14) 0.056(13) 0.000 0.031(11) 0.000
N3 0.047(11) 0.077(15) 0.046(11) 0.000 0.039(10) 0.000
N4 0.047(6) 0.013(4) 0.025(5) 0.000(3) 0.027(5) -0.006(4)
N5 0.060(8) 0.019(5) 0.051(7) 0.004(5) 0.047(7) 0.006(5)
N6 0.042(9) 0.024(7) 0.037(9) 0.000 0.029(8) 0.000
N7 0.036(10) 0.073(15) 0.053(12) 0.000 0.034(10) 0.000
N8 0.10(2) 0.071(17) 0.068(16) 0.000 0.071(16) 0.000
C1 0.059(13) 0.012(7) 0.042(11) 0.000 0.036(11) 0.000
C2 0.033(10) 0.024(8) 0.032(10) 0.000 0.015(8) 0.000
C3 0.054(13) 0.034(10) 0.053(13) 0.000 0.043(12) 0.000
C4 0.057(13) 0.031(10) 0.065(14) 0.000 0.054(13) 0.000
C5 0.037(6) 0.014(4) 0.019(5) 0.000(4) 0.023(5) -0.004(4)
C6 0.030(6) 0.016(5) 0.031(6) 0.003(4) 0.022(5) 0.002(4)
C7 0.092(19) 0.021(9) 0.043(12) 0.000 0.051(14) 0.000
C8 0.036(11) 0.026(9) 0.055(14) 0.000 0.025(11) 0.000
C9 0.031(10) 0.043(11) 0.044(11) 0.000 0.024(9) 0.000
C10 0.036(11) 0.051(13) 0.049(12) 0.000 0.034(10) 0.000

loop_
_atom_type_symbol
_atom_type_description
_atom_type_scat_dispersion_real
_atom_type_scat_dispersion_imag
_atom_type_scat_source
C C 0.0033 0.0016 'International Tables Vol C Tables 4.2.6.8 and 6.1.1.4'
H H 0.0000 0.0000 'International Tables Vol C Tables 4.2.6.8 and 6.1.1.4'
Fe Fe 0.3463 0.8444 'International Tables Vol C Tables 4.2.6.8 and 6.1.1.4'
N N 0.0061 0.0033 'International Tables Vol C Tables 4.2.6.8 and 6.1.1.4'
O O 0.0106 0.0060 'International Tables Vol C Tables 4.2.6.8 and 6.1.1.4'
Pt Pt -1.7033 8.3905 'International Tables Vol C Tables 4.2.6.8 and 6.1.1.4'

loop_
_geom_angle_atom_site_label_1
_geom_angle_atom_site_label_2
_geom_angle_atom_site_label_3
_geom_angle
_geom_angle_site_symmetry_1
_geom_angle_site_symmetry_3
_geom_angle_publ_flag
C5 Pt1 C5 90.4(6) . 6_565 ?
C6 Pt1 C5 91.0(4) . 6_565 ?
C6 Pt1 C5 91.0(4) 6_565 . ?
C6 Pt1 C5 178.2(5) 6_565 6_565 ?
C6 Pt1 C5 178.2(5) . . ?
C6 Pt1 C6 87.6(7) . 6_565 ?
N1 Fe1 N1 180.0 . 5_677 ?
N4 Fe1 N1 88.8(5) 2_657 . ?
N4 Fe1 N1 91.2(5) 5_677 5_677 ?
N4 Fe1 N1 88.8(5) 5_677 . ?
N4 Fe1 N1 91.2(5) 2_657 5_677 ?
N4 Fe1 N1 91.2(5) 6_575 . ?
N4 Fe1 N1 91.2(5) . . ?
N4 Fe1 N1 88.8(5) . 5_677 ?
N4 Fe1 N1 88.8(5) 6_575 5_677 ?
N4 Fe1 N4 180.0 6_575 2_657 ?
N4 Fe1 N4 90.6(5) 6_575 . ?
N4 Fe1 N4 180.0(8) 5_677 . ?
N4 Fe1 N4 90.6(5) 5_677 2_657 ?
N4 Fe1 N4 89.4(5) 2_657 . ?
N4 Fe1 N4 89.4(5) 5_677 6_575 ?
N5 Fe2 N5 180.0(4) . 5_656 ?
N5 Fe2 N5 91.2(6) . 2_656 ?
N5 Fe2 N5 91.2(6) 5_656 6 ?
N5 Fe2 N5 180.0 6 2_656 ?
N5 Fe2 N5 88.8(6) 5_656 2_656 ?
N5 Fe2 N5 88.8(6) . 6 ?
N5 Fe2 N6 93.1(5) . 5_656 ?
N5 Fe2 N6 86.9(5) 6 . ?
N5 Fe2 N6 93.1(5) 5_656 . ?
N5 Fe2 N6 86.9(5) 5_656 5_656 ?
N5 Fe2 N6 93.1(5) 2_656 . ?
N5 Fe2 N6 86.9(5) 2_656 5_656 ?
N5 Fe2 N6 86.9(5) . . ?
N5 Fe2 N6 93.1(5) 6 5_656 ?
N6 Fe2 N6 180.0 . 5_656 ?
H1A O1 H1B 107.328(17) . . ?
C1 N1 Fe1 123.5(15) . . ?
C1 N1 C4 117(2) . . ?
C4 N1 Fe1 119.9(15) . . ?
C4 N2 C3 123(2) . . ?
H3A N3 H3B 112.89(18) . 6_575 ?
H3A N3 H3B 112.88(19) . . ?
H3B N3 H3B 53(8) . 6_575 ?
C2 N3 H3A 101.0(19) . . ?
C2 N3 H3B 136(3) . 6_575 ?
C2 N3 H3B 136(3) . . ?
C5 N4 Fe1 177.6(10) . . ?
C6 N5 Fe2 168.5(12) . . ?
C7 N6 Fe2 123.3(16) . . ?
C7 N6 C10 116(2) . . ?
C10 N6 Fe2 121.2(14) . . ?
C9 N7 C10 115.0(17) . . ?
H8A N8 H8B 112.88(14) . 6 ?
H8A N8 H8B 112.89(14) . . ?
H8B N8 H8B 118.0(14) . 6 ?
C8 N8 H8A 124.8(14) . . ?
C8 N8 H8B 93.2(7) . 6 ?
C8 N8 H8B 93.2(7) . . ?
N1 C1 H1 118.6 . . ?
N1 C1 C2 123(2) . . ?
C2 C1 H1 118.6 . . ?
N3 C2 C1 122(2) . . ?
N3 C2 C3 121.2(19) . . ?
C1 C2 C3 116.5(19) . . ?
N2 C3 C2 116(2) . . ?
N2 C3 H3 122.0 . . ?
C2 C3 H3 122.0 . . ?
N1 C4 H4 117.4 . . ?
N2 C4 N1 125(2) . . ?
N2 C4 H4 117.4 . . ?
N4 C5 Pt1 179.3(8) . . ?
N5 C6 Pt1 176.9(11) . . ?
N6 C7 H7 116.2 . . ?
N6 C7 C8 128(2) . . ?
C8 C7 H7 116.2 . . ?
N8 C8 C7 126(2) . . ?
N8 C8 C9 121.0(19) . . ?
C7 C8 C9 113(2) . . ?
N7 C9 C8 123.0(19) . . ?
N7 C9 H9 118.5 . . ?
C8 C9 H9 118.5 . . ?
N6 C10 H10 117.2 . . ?
N7 C10 N6 126(2) . . ?
N7 C10 H10 117.2 . . ?

loop_
_geom_bond_atom_site_label_1
_geom_bond_atom_site_label_2
_geom_bond_distance
_geom_bond_site_symmetry_2
_geom_bond_publ_flag
Pt1 C5 1.983(10) . ?
Pt1 C5 1.983(10) 6_565 ?
Pt1 C6 1.976(12) 6_565 ?
Pt1 C6 1.976(12) . ?
Fe1 N1 2.010(17) 5_677 ?
Fe1 N1 2.010(17) . ?
Fe1 N4 1.942(10) 6_575 ?
Fe1 N4 1.942(10) 2_657 ?
Fe1 N4 1.942(10) 5_677 ?
Fe1 N4 1.942(10) . ?
Fe2 N5 2.105(11) 2_656 ?
Fe2 N5 2.105(11) 6 ?
Fe2 N5 2.105(11) 5_656 ?
Fe2 N5 2.105(11) . ?
Fe2 N6 2.210(17) . ?
Fe2 N6 2.210(17) 5_656 ?
O1 H1A 0.90000(13) . ?
O1 H1B 0.90000(15) . ?
N1 C1 1.29(3) . ?
N1 C4 1.37(2) . ?
N2 C3 1.33(3) . ?
N2 C4 1.29(3) . ?
N3 H3A 0.9000(10) . ?
N3 H3B 0.9000(10) . ?
N3 H3B 0.9000(11) 6_575 ?
N3 C2 1.27(2) . ?
N4 C5 1.157(14) . ?
N5 C6 1.155(16) . ?
N6 C7 1.27(3) . ?
N6 C10 1.38(3) . ?
N7 C9 1.33(3) . ?
N7 C10 1.34(2) . ?
N8 H8A 0.9000(10) . ?
N8 H8B 0.9000(10) . ?
N8 H8B 0.9000(10) 6 ?
N8 C8 1.28(3) . ?
C1 H1 0.9500 . ?
C1 C2 1.44(3) . ?
C2 C3 1.48(3) . ?
C3 H3 0.9500 . ?
C4 H4 0.9500 . ?
C7 H7 0.9500 . ?
C7 C8 1.34(4) . ?
C8 C9 1.45(3) . ?
C9 H9 0.9500 . ?
C10 H10 0.9500 . ?

loop_
_geom_torsion_atom_site_label_1
_geom_torsion_atom_site_label_2
_geom_torsion_atom_site_label_3
_geom_torsion_atom_site_label_4
_geom_torsion
_geom_torsion_site_symmetry_1
_geom_torsion_site_symmetry_2
_geom_torsion_site_symmetry_3
_geom_torsion_site_symmetry_4
_geom_torsion_publ_flag
Fe1 N1 C1 C2 180.000(10) . . . . ?
Fe1 N1 C4 N2 180.000(14) . . . . ?
Fe2 N6 C7 C8 180.000(5) . . . . ?
Fe2 N6 C10 N7 180.000(5) . . . . ?
N1 C1 C2 N3 180.000(8) . . . . ?
N1 C1 C2 C3 0.000(16) . . . . ?
N3 C2 C3 N2 180.000(13) . . . . ?
N6 C7 C8 N8 180.000(7) . . . . ?
N6 C7 C8 C9 0.000(8) . . . . ?
N8 C8 C9 N7 180.000(5) . . . . ?
C1 N1 C4 N2 0.00(2) . . . . ?
C1 C2 C3 N2 0.000(14) . . . . ?
C3 N2 C4 N1 0.00(2) . . . . ?
C4 N1 C1 C2 0.000(15) . . . . ?
C4 N2 C3 C2 0.000(17) . . . . ?
C7 N6 C10 N7 0.000(9) . . . . ?
C7 C8 C9 N7 0.000(6) . . . . ?
C9 N7 C10 N6 0.000(9) . . . . ?
C10 N6 C7 C8 0.000(7) . . . . ?
C10 N7 C9 C8 0.000(8) . . . . ?
